data_7238469
loop_
_publ_author_name
'Fern\'andez-Anca, Dami\'an'
'Garc\'ia-Seijo, M. In\'es'
'Garc\'ia-Fern\'andez, M. Esther'

_publ_section_title
;
 Transition of trigonal-bipyramidal to square-planar geometries by
 oxidation of a coordinated tripodal polyphosphine in Pd(ii) and Pt(ii)
 complexes
;
_journal_issue 4
_journal_name_full 'RSC Adv.'
_journal_page_first 1404
_journal_paper_doi 10.1039/C1RA00897H
_journal_volume 2
_journal_year 2012
_chemical_formula_moiety 'C84 H84 Cl14 O4 P8 Pd1 Sn6'
_chemical_formula_sum 'C86 H90 Cl2 O12 P8 Pd'
_chemical_formula_weight 1740.64
_chemical_name_common (Pd(P(PO)2)2)Cl2.2MeOH.6H2O
_chemical_name_systematic
;
[Pd(P(PO)2)2]Cl2.2MeOH.6H2O
;
_space_group_IT_number 2
_space_group_name_Hall '-P 1'
_space_group_name_H-M_alt 'P -1'
_symmetry_cell_setting triclinic
_symmetry_space_group_name_H-M 'P -1'
_atom_sites_solution_hydrogens geom
_atom_sites_solution_primary direct
_atom_sites_solution_secondary difmap
_audit_creation_method SHELXL-97
_cell_angle_alpha 105.495(7)
_cell_angle_beta 98.909(7)
_cell_angle_gamma 102.948(7)
_cell_formula_units_Z 1
_cell_length_a 11.808(6)
_cell_length_b 13.975(7)
_cell_length_c 15.675(7)
_cell_measurement_reflns_used 938
_cell_measurement_temperature 293(2)
_cell_measurement_theta_max 25.84
_cell_measurement_theta_min 2.77
_cell_volume 2365(2)
_computing_cell_refinement 'BRUKER Smart'
_computing_data_collection 'BRUKER Smart'
_computing_data_reduction 'BRUKER Shelxtl'
_computing_molecular_graphics 'ORTEP-3 for Windows (Farrugia 1997)'
_computing_publication_material 'WinGX publication routines (Farrugia, =999)'
_computing_structure_refinement 'SHELXL-97 (Sheldrick, 1997)'
_computing_structure_solution SIR-92
_diffrn_ambient_temperature 293(2)
_diffrn_measured_fraction_theta_full 0.987
_diffrn_measured_fraction_theta_max 0.987
_diffrn_measurement_device_type 'CCD area detector'
_diffrn_measurement_method 'omega scans'
_diffrn_radiation_monochromator graphite
_diffrn_radiation_source 'fine-focus sealed tube'
_diffrn_radiation_type MoK\a
_diffrn_radiation_wavelength 0.71073
_diffrn_reflns_av_R_equivalents 0.0368
_diffrn_reflns_av_sigmaI/netI 0.0383
_diffrn_reflns_limit_h_max 14
_diffrn_reflns_limit_h_min -14
_diffrn_reflns_limit_k_max 16
_diffrn_reflns_limit_k_min -17
_diffrn_reflns_limit_l_max 19
_diffrn_reflns_limit_l_min 0
_diffrn_reflns_number 25012
_diffrn_reflns_theta_full 26.43
_diffrn_reflns_theta_max 26.43
_diffrn_reflns_theta_min 1.38
_exptl_absorpt_coefficient_mu 0.441
_exptl_absorpt_correction_T_max 0.9131
_exptl_absorpt_correction_T_min 0.8574
_exptl_absorpt_correction_type empirical
_exptl_absorpt_process_details sadabs
_exptl_crystal_colour colourless
_exptl_crystal_density_diffrn 1.222
_exptl_crystal_density_method 'not measured'
_exptl_crystal_description prism
_exptl_crystal_F_000 902
_exptl_crystal_size_max 0.36
_exptl_crystal_size_mid 0.34
_exptl_crystal_size_min 0.21
_refine_diff_density_max 1.686
_refine_diff_density_min -1.268
_refine_diff_density_rms 0.138
_refine_ls_extinction_method none
_refine_ls_goodness_of_fit_ref 1.095
_refine_ls_hydrogen_treatment constr
_refine_ls_matrix_type full
_refine_ls_number_parameters 489
_refine_ls_number_reflns 9623
_refine_ls_number_restraints 0
_refine_ls_restrained_S_all 1.095
_refine_ls_R_factor_all 0.0998
_refine_ls_R_factor_gt 0.0685
_refine_ls_shift/su_max 0.000
_refine_ls_shift/su_mean 0.000
_refine_ls_structure_factor_coef Fsqd
_refine_ls_weighting_details 'calc w=1/[\s^2^(Fo^2^)+(0.1384P)^2^+4.2383P] where ==(Fo^2^+2Fc^2^)/3'
_refine_ls_weighting_scheme calc
_refine_ls_wR_factor_gt 0.2029
_refine_ls_wR_factor_ref 0.2402
_reflns_number_gt 7033
_reflns_number_total 9623
_reflns_threshold_expression >2sigma(I)
_cod_data_source_file c1ra00897h.txt
_cod_data_source_block PdOCl13
_cod_depositor_comments
;
The following automatic conversions were performed:

data item '_symmetry_cell_setting' value 'Triclinic' was changed to
'triclinic' in accordance with the
/home/saulius/struct/COD-crude-data/automatic-downloads/DataCite-retrospective/RSC/depositions/lib/dictionaries/cif_core.dic
dictionary named 'cif_core.dic' version 2.4.2 last updated on
2011-04-26.

Automatic conversion script
Id: cif_fix_values 6909 2019-04-08 15:41:33Z antanas 
;
_cod_original_cell_volume 2364.9(19)
_cod_original_sg_symbol_H-M P-1
_cod_database_code 7238469

loop_
_symmetry_equiv_pos_as_xyz
'x, y, z'
'-x, -y, -z'

loop_
_atom_site_label
_atom_site_type_symbol
_atom_site_fract_x
_atom_site_fract_y
_atom_site_fract_z
_atom_site_U_iso_or_equiv
_atom_site_adp_type
_atom_site_occupancy
_atom_site_symmetry_multiplicity
_atom_site_calc_flag
_atom_site_refinement_flags
Pd1 Pd 0.0000 0.0000 0.0000 0.03211(18) Uani 1 2 d S
P2 P -0.12075(11) 0.08161(10) 0.08120(8) 0.0334(3) Uani 1 1 d .
P1 P -0.09600(10) 0.04486(9) -0.11956(8) 0.0326(3) Uani 1 1 d .
P3 P -0.41746(14) -0.19828(12) -0.29486(11) 0.0519(4) Uani 1 1 d .
P4 P 0.0631(2) 0.25172(14) -0.27093(12) 0.0694(5) Uani 1 1 d .
01 O -0.4621(5) -0.1193(4) -0.3261(4) 0.0783(14) Uiso 1 1 d .
C7 C -0.0669(4) 0.1491(4) 0.2026(3) 0.0407(11) Uani 1 1 d .
O2 O 0.1393(7) 0.3405(5) -0.1926(4) 0.115(3) Uani 1 1 d .
C13 C -0.2665(4) -0.0027(4) 0.0733(3) 0.0393(11) Uani 1 1 d .
C5 C 0.0097(5) 0.1296(4) -0.1608(4) 0.0427(11) Uani 1 1 d .
H5A H 0.0536 0.1908 -0.1102 0.051 Uiso 1 1 calc R
H5B H 0.0668 0.0938 -0.1815 0.051 Uiso 1 1 calc R
C3 C -0.1923(5) -0.0572(4) -0.2219(3) 0.0409(11) Uani 1 1 d .
H3A H -0.2335 -0.0255 -0.2602 0.049 Uiso 1 1 calc R
H3B H -0.1425 -0.0912 -0.2559 0.049 Uiso 1 1 calc R
C1 C -0.1954(5) 0.1209(4) -0.0758(4) 0.0439(12) Uani 1 1 d .
H1A H -0.2001 0.1711 -0.1077 0.053 Uiso 1 1 calc R
H1B H -0.2750 0.0753 -0.0873 0.053 Uiso 1 1 calc R
C18 C -0.2916(5) -0.1093(4) 0.0394(4) 0.0480(12) Uani 1 1 d .
H18 H -0.2362 -0.1393 0.0149 0.058 Uiso 1 1 calc R
C12 C -0.1052(5) 0.1039(5) 0.2658(4) 0.0508(13) Uani 1 1 d .
H12 H -0.1623 0.0400 0.2462 0.061 Uiso 1 1 calc R
C4 C -0.2856(5) -0.1393(4) -0.2014(4) 0.0446(12) Uani 1 1 d .
H4A H -0.3090 -0.1073 -0.1465 0.053 Uiso 1 1 calc R
H4B H -0.2502 -0.1925 -0.1907 0.053 Uiso 1 1 calc R
C2 C -0.1500(5) 0.1768(4) 0.0256(3) 0.0428(11) Uani 1 1 d .
H2A H -0.2092 0.2072 0.0496 0.051 Uiso 1 1 calc R
H2B H -0.0773 0.2315 0.0368 0.051 Uiso 1 1 calc R
C25 C -0.3823(6) -0.2900(6) -0.3863(4) 0.0637(17) Uani 1 1 d .
C8 C 0.0177(5) 0.2452(5) 0.2331(4) 0.0515(13) Uani 1 1 d .
H8 H 0.0453 0.2765 0.1919 0.062 Uiso 1 1 calc R
C34 C -0.145(2) 0.3721(15) -0.4710(11) 0.171(10) Uani 1 1 d .
H34 H -0.1853 0.3976 -0.5116 0.205 Uiso 1 1 calc R
C19 C -0.5277(5) -0.2729(5) -0.2522(5) 0.0572(15) Uani 1 1 d .
C17 C -0.4002(6) -0.1709(5) 0.0422(5) 0.0656(17) Uani 1 1 d .
H17 H -0.4179 -0.2425 0.0188 0.079 Uiso 1 1 calc R
C11 C -0.0585(7) 0.1537(7) 0.3583(4) 0.073(2) Uani 1 1 d .
H11 H -0.0842 0.1223 0.3999 0.088 Uiso 1 1 calc R
C14 C -0.3507(5) 0.0404(5) 0.1088(5) 0.0602(16) Uani 1 1 d .
H14 H -0.3361 0.1118 0.1292 0.072 Uiso 1 1 calc R
C9 C 0.0606(6) 0.2940(6) 0.3270(5) 0.071(2) Uani 1 1 d .
H9 H 0.1150 0.3593 0.3482 0.085 Uiso 1 1 calc R
C6 C -0.0473(6) 0.1637(5) -0.2382(4) 0.0562(15) Uani 1 1 d .
H6A H -0.1066 0.1974 -0.2190 0.067 Uiso 1 1 calc R
H6B H -0.0877 0.1032 -0.2905 0.067 Uiso 1 1 calc R
C31 C -0.0212(10) 0.2932(6) -0.3535(5) 0.080(3) Uani 1 1 d .
C20 C -0.6467(6) -0.2785(6) -0.2826(6) 0.081(2) Uani 1 1 d .
H20 H -0.6674 -0.2435 -0.3228 0.098 Uiso 1 1 calc R
C37 C 0.1521(7) 0.1786(6) -0.3281(5) 0.0682(19) Uani 1 1 d .
C21 C -0.7350(8) -0.3365(8) -0.2527(10) 0.111(4) Uani 1 1 d .
H21 H -0.8146 -0.3399 -0.2728 0.133 Uiso 1 1 calc R
C38 C 0.1175(8) 0.1219(6) -0.4200(5) 0.077(2) Uani 1 1 d .
H38 H 0.0455 0.1213 -0.4543 0.093 Uiso 1 1 calc R
C16 C -0.4822(6) -0.1264(7) 0.0797(6) 0.076(2) Uani 1 1 d .
H16 H -0.5549 -0.1681 0.0810 0.091 Uiso 1 1 calc R
C10 C 0.0234(7) 0.2466(7) 0.3886(5) 0.078(2) Uani 1 1 d .
H10 H 0.0548 0.2786 0.4506 0.093 Uiso 1 1 calc R
C26 C -0.3726(7) -0.3873(6) -0.3802(6) 0.075(2) Uani 1 1 d .
H26 H -0.3815 -0.4042 -0.3277 0.090 Uiso 1 1 calc R
C30 C -0.3690(10) -0.2656(8) -0.4625(6) 0.100(3) Uani 1 1 d .
H30 H -0.3742 -0.2013 -0.4661 0.120 Uiso 1 1 calc R
C15 C -0.4570(6) -0.0227(7) 0.1142(6) 0.076(2) Uani 1 1 d .
H15 H -0.5107 0.0068 0.1417 0.092 Uiso 1 1 calc R
C24 C -0.4995(7) -0.3277(7) -0.1937(6) 0.079(2) Uani 1 1 d .
H24 H -0.4205 -0.3265 -0.1745 0.095 Uiso 1 1 calc R
C22 C -0.7055(11) -0.3887(10) -0.1937(9) 0.126(5) Uani 1 1 d .
H22 H -0.7652 -0.4272 -0.1742 0.152 Uiso 1 1 calc R
C42 C 0.2588(8) 0.1773(9) -0.2787(7) 0.100(3) Uani 1 1 d .
H42 H 0.2841 0.2153 -0.2173 0.120 Uiso 1 1 calc R
C32 C -0.1329(10) 0.2370(8) -0.4067(6) 0.094(3) Uani 1 1 d .
H32 H -0.1674 0.1716 -0.4037 0.112 Uiso 1 1 calc R
C28 C -0.3388(9) -0.4307(11) -0.5303(8) 0.118(4) Uani 1 1 d .
H28 H -0.3251 -0.4776 -0.5794 0.142 Uiso 1 1 calc R
C27 C -0.3500(8) -0.4578(8) -0.4523(7) 0.097(3) Uani 1 1 d .
H27 H -0.3425 -0.5214 -0.4484 0.117 Uiso 1 1 calc R
C39 C 0.1895(9) 0.0656(7) -0.4616(7) 0.093(3) Uani 1 1 d .
H39 H 0.1658 0.0282 -0.5232 0.112 Uiso 1 1 calc R
C33 C -0.1946(13) 0.2776(12) -0.4652(7) 0.133(5) Uani 1 1 d .
H33 H -0.2704 0.2396 -0.5003 0.159 Uiso 1 1 calc R
C29 C -0.3475(11) -0.3362(11) -0.5365(7) 0.124(4) Uani 1 1 d .
H29 H -0.3393 -0.3192 -0.5890 0.148 Uiso 1 1 calc R
C23 C -0.5897(10) -0.3846(8) -0.1636(7) 0.109(3) Uani 1 1 d .
H23 H -0.5703 -0.4195 -0.1230 0.131 Uiso 1 1 calc R
C36 C 0.0304(14) 0.3918(7) -0.3578(7) 0.122(4) Uani 1 1 d .
H36 H 0.1056 0.4310 -0.3223 0.147 Uiso 1 1 calc R
C40 C 0.2968(10) 0.0662(10) -0.4098(9) 0.111(3) Uani 1 1 d .
H40 H 0.3458 0.0300 -0.4370 0.133 Uiso 1 1 calc R
C41 C 0.3296(9) 0.1192(11) -0.3202(9) 0.118(4) Uani 1 1 d .
H41 H 0.3999 0.1173 -0.2855 0.142 Uiso 1 1 calc R
C35 C -0.036(2) 0.4300(10) -0.4182(10) 0.170(10) Uani 1 1 d .
H35 H -0.0040 0.4958 -0.4215 0.204 Uiso 1 1 calc R
Cl1 Cl 0.81998(19) 0.69114(18) 0.92128(14) 0.0812(6) Uani 1 1 d .
O3 O 0.6491(9) 0.0586(7) 0.6368(6) 0.139(3) Uani 1 1 d .
O5 O 0.3356(15) 0.4033(11) 0.9521(8) 0.249(8) Uani 1 1 d .
C50 C 0.6997(10) 0.3489(6) 0.8077(8) 0.113(4) Uani 1 1 d .
H50A H 0.6945 0.3764 0.8696 0.170 Uiso 1 1 calc R
H50B H 0.6417 0.3656 0.7682 0.170 Uiso 1 1 calc R
H50C H 0.7782 0.3786 0.8012 0.170 Uiso 1 1 calc R
O50 O 0.6762(10) 0.2371(7) 0.7835(8) 0.167(4) Uani 1 1 d .
04 O -0.007(2) 0.3914(12) -0.0359(12) 0.302(10) Uani 1 1 d .

loop_
_atom_site_aniso_label
_atom_site_aniso_U_11
_atom_site_aniso_U_22
_atom_site_aniso_U_33
_atom_site_aniso_U_23
_atom_site_aniso_U_13
_atom_site_aniso_U_12
Pd1 0.0278(3) 0.0421(3) 0.0303(3) 0.0158(2) 0.00666(19) 0.0118(2)
P2 0.0294(6) 0.0399(7) 0.0323(6) 0.0117(5) 0.0074(5) 0.0119(5)
P1 0.0302(6) 0.0389(6) 0.0319(6) 0.0163(5) 0.0048(5) 0.0111(5)
P3 0.0433(8) 0.0499(8) 0.0544(9) 0.0153(7) -0.0050(6) 0.0092(6)
P4 0.1011(15) 0.0558(10) 0.0494(9) 0.0274(8) 0.0196(9) 0.0029(9)
C7 0.034(3) 0.051(3) 0.036(2) 0.008(2) 0.006(2) 0.016(2)
O2 0.165(7) 0.076(4) 0.063(3) 0.015(3) 0.013(4) -0.030(4)
C13 0.032(2) 0.048(3) 0.037(2) 0.013(2) 0.0060(19) 0.011(2)
C5 0.043(3) 0.049(3) 0.041(3) 0.022(2) 0.011(2) 0.011(2)
C3 0.038(3) 0.043(3) 0.037(2) 0.014(2) 0.001(2) 0.008(2)
C1 0.038(3) 0.051(3) 0.048(3) 0.022(2) 0.004(2) 0.019(2)
C18 0.045(3) 0.050(3) 0.047(3) 0.016(2) 0.008(2) 0.011(2)
C12 0.053(3) 0.063(4) 0.036(3) 0.013(2) 0.011(2) 0.019(3)
C4 0.041(3) 0.045(3) 0.042(3) 0.014(2) 0.000(2) 0.007(2)
C2 0.045(3) 0.044(3) 0.042(3) 0.013(2) 0.010(2) 0.017(2)
C25 0.046(3) 0.071(4) 0.054(3) 0.009(3) 0.003(3) -0.004(3)
C8 0.040(3) 0.056(3) 0.050(3) 0.009(3) 0.008(2) 0.009(2)
C34 0.32(3) 0.205(19) 0.128(12) 0.129(13) 0.137(14) 0.21(2)
C19 0.039(3) 0.053(3) 0.065(4) 0.004(3) 0.008(3) 0.006(3)
C17 0.060(4) 0.053(4) 0.073(4) 0.022(3) 0.001(3) 0.001(3)
C11 0.082(5) 0.100(6) 0.039(3) 0.018(3) 0.016(3) 0.029(4)
C14 0.040(3) 0.065(4) 0.071(4) 0.009(3) 0.018(3) 0.016(3)
C9 0.047(4) 0.070(4) 0.064(4) -0.013(3) -0.002(3) 0.007(3)
C6 0.062(4) 0.065(4) 0.052(3) 0.037(3) 0.012(3) 0.015(3)
C31 0.150(9) 0.057(4) 0.055(4) 0.031(3) 0.044(5) 0.040(5)
C20 0.045(4) 0.066(4) 0.109(6) -0.004(4) 0.004(4) 0.015(3)
C37 0.070(4) 0.073(4) 0.061(4) 0.039(3) 0.010(3) 0.000(3)
C21 0.041(4) 0.083(6) 0.169(11) -0.015(7) 0.025(6) 0.005(4)
C38 0.081(5) 0.080(5) 0.069(5) 0.026(4) 0.013(4) 0.017(4)
C16 0.038(3) 0.094(6) 0.092(5) 0.038(5) 0.015(3) 0.001(3)
C10 0.072(5) 0.099(6) 0.039(3) -0.005(4) 0.002(3) 0.019(4)
C26 0.060(4) 0.074(5) 0.082(5) 0.011(4) 0.017(4) 0.015(4)
C30 0.121(8) 0.093(6) 0.067(5) 0.026(5) 0.020(5) -0.004(5)
C15 0.039(3) 0.088(5) 0.091(5) 0.012(4) 0.019(3) 0.013(3)
C24 0.054(4) 0.092(5) 0.085(5) 0.034(4) 0.014(4) 0.001(4)
C22 0.082(8) 0.106(8) 0.144(11) -0.015(7) 0.058(7) -0.024(6)
C42 0.074(6) 0.146(9) 0.079(6) 0.054(6) 0.016(5) 0.010(6)
C32 0.141(9) 0.114(7) 0.077(5) 0.065(6) 0.048(6) 0.077(7)
C28 0.071(6) 0.130(9) 0.095(7) -0.031(7) 0.026(5) -0.010(6)
C27 0.065(5) 0.086(6) 0.110(7) -0.007(5) 0.016(5) 0.007(4)
C39 0.096(7) 0.089(6) 0.096(6) 0.032(5) 0.028(5) 0.023(5)
C33 0.185(12) 0.207(13) 0.097(7) 0.100(8) 0.070(8) 0.142(11)
C29 0.138(10) 0.135(10) 0.074(6) 0.015(7) 0.042(6) 0.000(8)
C23 0.097(8) 0.108(7) 0.104(7) 0.036(6) 0.031(6) -0.016(6)
C36 0.256(14) 0.062(5) 0.084(6) 0.046(5) 0.084(8) 0.054(7)
C40 0.098(8) 0.135(9) 0.134(10) 0.074(8) 0.055(7) 0.043(7)
C41 0.072(6) 0.190(12) 0.110(8) 0.075(9) 0.023(6) 0.036(7)
C35 0.39(3) 0.096(9) 0.125(11) 0.086(9) 0.150(15) 0.140(14)
Cl1 0.0860(13) 0.1016(14) 0.0812(12) 0.0419(11) 0.0333(10) 0.0496(12)
O3 0.153(7) 0.133(6) 0.157(7) 0.084(6) 0.042(6) 0.040(6)
O5 0.320(18) 0.206(12) 0.138(9) 0.060(9) -0.009(10) -0.052(12)
C50 0.165(10) 0.047(4) 0.176(10) 0.073(6) 0.073(8) 0.055(5)
O50 0.190(10) 0.130(7) 0.180(9) 0.056(7) 0.021(8) 0.046(7)
04 0.45(3) 0.201(13) 0.254(17) 0.051(12) -0.020(16) 0.188(16)

loop_
_atom_type_symbol
_atom_type_description
_atom_type_scat_dispersion_real
_atom_type_scat_dispersion_imag
_atom_type_scat_source
C C 0.0033 0.0016 'International Tables Vol C Tables 4.2.6.8 and 6.1.1.4'
H H 0.0000 0.0000 'International Tables Vol C Tables 4.2.6.8 and 6.1.1.4'
O O 0.0106 0.0060 'International Tables Vol C Tables 4.2.6.8 and 6.1.1.4'
P P 0.1023 0.0942 'International Tables Vol C Tables 4.2.6.8 and 6.1.1.4'
Cl Cl 0.1484 0.1585 'International Tables Vol C Tables 4.2.6.8 and 6.1.1.4'
Pd Pd -0.9988 1.0072 'International Tables Vol C Tables 4.2.6.8 and 6.1.1.4'

loop_
_geom_angle_atom_site_label_1
_geom_angle_atom_site_label_2
_geom_angle_atom_site_label_3
_geom_angle
_geom_angle_site_symmetry_1
_geom_angle_site_symmetry_3
P2 Pd1 P2 180.00(8) 2 .
P2 Pd1 P1 83.67(5) 2 2
P2 Pd1 P1 96.33(5) . 2
P2 Pd1 P1 96.33(5) 2 .
P2 Pd1 P1 83.67(5) . .
P1 Pd1 P1 180.00(5) 2 .
C13 P2 C7 103.2(2) . .
C13 P2 C2 105.8(2) . .
C7 P2 C2 107.5(2) . .
C13 P2 Pd1 114.53(17) . .
C7 P2 Pd1 119.96(16) . .
C2 P2 Pd1 104.85(17) . .
C5 P1 C3 105.7(2) . .
C5 P1 C1 105.8(3) . .
C3 P1 C1 104.3(2) . .
C5 P1 Pd1 112.05(17) . .
C3 P1 Pd1 119.82(17) . .
C1 P1 Pd1 108.16(17) . .
01 P3 C19 111.3(3) . .
01 P3 C25 112.1(3) . .
C19 P3 C25 106.6(3) . .
01 P3 C4 111.8(3) . .
C19 P3 C4 106.0(3) . .
C25 P3 C4 108.8(3) . .
O2 P4 C37 110.9(4) . .
O2 P4 C31 111.8(4) . .
C37 P4 C31 107.7(3) . .
O2 P4 C6 112.9(3) . .
C37 P4 C6 107.8(3) . .
C31 P4 C6 105.4(4) . .
C12 C7 C8 119.2(5) . .
C12 C7 P2 120.8(4) . .
C8 C7 P2 119.9(4) . .
C18 C13 C14 119.3(5) . .
C18 C13 P2 121.4(4) . .
C14 C13 P2 119.1(4) . .
C6 C5 P1 114.9(4) . .
C6 C5 H5A 108.5 . .
P1 C5 H5A 108.5 . .
C6 C5 H5B 108.5 . .
P1 C5 H5B 108.5 . .
H5A C5 H5B 107.5 . .
C4 C3 P1 113.7(4) . .
C4 C3 H3A 108.8 . .
P1 C3 H3A 108.8 . .
C4 C3 H3B 108.8 . .
P1 C3 H3B 108.8 . .
H3A C3 H3B 107.7 . .
C2 C1 P1 111.0(3) . .
C2 C1 H1A 109.4 . .
P1 C1 H1A 109.4 . .
C2 C1 H1B 109.4 . .
P1 C1 H1B 109.4 . .
H1A C1 H1B 108.0 . .
C13 C18 C17 119.4(6) . .
C13 C18 H18 120.3 . .
C17 C18 H18 120.3 . .
C7 C12 C11 120.2(6) . .
C7 C12 H12 119.9 . .
C11 C12 H12 119.9 . .
C3 C4 P3 111.6(4) . .
C3 C4 H4A 109.3 . .
P3 C4 H4A 109.3 . .
C3 C4 H4B 109.3 . .
P3 C4 H4B 109.3 . .
H4A C4 H4B 108.0 . .
C1 C2 P2 107.9(4) . .
C1 C2 H2A 110.1 . .
P2 C2 H2A 110.1 . .
C1 C2 H2B 110.1 . .
P2 C2 H2B 110.1 . .
H2A C2 H2B 108.4 . .
C30 C25 C26 119.6(8) . .
C30 C25 P3 118.9(7) . .
C26 C25 P3 121.4(6) . .
C7 C8 C9 118.8(6) . .
C7 C8 H8 120.6 . .
C9 C8 H8 120.6 . .
C33 C34 C35 120.6(13) . .
C33 C34 H34 119.7 . .
C35 C34 H34 119.7 . .
C24 C19 C20 118.9(7) . .
C24 C19 P3 123.2(5) . .
C20 C19 P3 117.8(6) . .
C16 C17 C18 120.4(6) . .
C16 C17 H17 119.8 . .
C18 C17 H17 119.8 . .
C10 C11 C12 121.1(7) . .
C10 C11 H11 119.5 . .
C12 C11 H11 119.5 . .
C13 C14 C15 120.4(6) . .
C13 C14 H14 119.8 . .
C15 C14 H14 119.8 . .
C10 C9 C8 121.0(7) . .
C10 C9 H9 119.5 . .
C8 C9 H9 119.5 . .
C5 C6 P4 111.8(4) . .
C5 C6 H6A 109.3 . .
P4 C6 H6A 109.3 . .
C5 C6 H6B 109.3 . .
P4 C6 H6B 109.3 . .
H6A C6 H6B 107.9 . .
C32 C31 C36 119.8(9) . .
C32 C31 P4 124.2(6) . .
C36 C31 P4 115.9(9) . .
C19 C20 C21 119.8(10) . .
C19 C20 H20 120.1 . .
C21 C20 H20 120.1 . .
C42 C37 C38 118.3(9) . .
C42 C37 P4 118.8(7) . .
C38 C37 P4 122.9(6) . .
C22 C21 C20 120.6(9) . .
C22 C21 H21 119.7 . .
C20 C21 H21 119.7 . .
C37 C38 C39 120.9(8) . .
C37 C38 H38 119.5 . .
C39 C38 H38 119.5 . .
C15 C16 C17 120.2(6) . .
C15 C16 H16 119.9 . .
C17 C16 H16 119.9 . .
C11 C10 C9 119.6(6) . .
C11 C10 H10 120.2 . .
C9 C10 H10 120.2 . .
C27 C26 C25 120.4(9) . .
C27 C26 H26 119.8 . .
C25 C26 H26 119.8 . .
C25 C30 C29 120.8(10) . .
C25 C30 H30 119.6 . .
C29 C30 H30 119.6 . .
C16 C15 C14 120.2(7) . .
C16 C15 H15 119.9 . .
C14 C15 H15 119.9 . .
C19 C24 C23 120.3(8) . .
C19 C24 H24 119.9 . .
C23 C24 H24 119.9 . .
C23 C22 C21 120.5(10) . .
C23 C22 H22 119.8 . .
C21 C22 H22 119.8 . .
C37 C42 C41 120.7(10) . .
C37 C42 H42 119.7 . .
C41 C42 H42 119.7 . .
C31 C32 C33 120.3(11) . .
C31 C32 H32 119.8 . .
C33 C32 H32 119.8 . .
C29 C28 C27 121.4(10) . .
C29 C28 H28 119.3 . .
C27 C28 H28 119.3 . .
C28 C27 C26 118.4(10) . .
C28 C27 H27 120.8 . .
C26 C27 H27 120.8 . .
C40 C39 C38 119.3(10) . .
C40 C39 H39 120.3 . .
C38 C39 H39 120.3 . .
C34 C33 C32 120.4(15) . .
C34 C33 H33 119.8 . .
C32 C33 H33 119.8 . .
C28 C29 C30 119.3(10) . .
C28 C29 H29 120.3 . .
C30 C29 H29 120.3 . .
C22 C23 C24 119.9(11) . .
C22 C23 H23 120.0 . .
C24 C23 H23 120.0 . .
C31 C36 C35 117.9(14) . .
C31 C36 H36 121.1 . .
C35 C36 H36 121.1 . .
C41 C40 C39 120.0(11) . .
C41 C40 H40 120.0 . .
C39 C40 H40 120.0 . .
C40 C41 C42 120.8(10) . .
C40 C41 H41 119.6 . .
C42 C41 H41 119.6 . .
C34 C35 C36 121.0(13) . .
C34 C35 H35 119.5 . .
C36 C35 H35 119.5 . .
O50 C50 H50A 109.5 . .
O50 C50 H50B 109.5 . .
H50A C50 H50B 109.5 . .
O50 C50 H50C 109.5 . .
H50A C50 H50C 109.5 . .
H50B C50 H50C 109.5 . .

loop_
_geom_bond_atom_site_label_1
_geom_bond_atom_site_label_2
_geom_bond_distance
_geom_bond_site_symmetry_2
Pd1 P2 2.3386(14) 2
Pd1 P2 2.3386(14) .
Pd1 P1 2.3406(13) 2
Pd1 P1 2.3406(13) .
P2 C13 1.820(5) .
P2 C7 1.821(5) .
P2 C2 1.838(5) .
P1 C5 1.837(5) .
P1 C3 1.841(5) .
P1 C1 1.842(5) .
P3 01 1.485(6) .
P3 C19 1.806(7) .
P3 C25 1.819(7) .
P3 C4 1.823(5) .
P4 O2 1.484(6) .
P4 C37 1.799(9) .
P4 C31 1.807(9) .
P4 C6 1.817(6) .
C7 C12 1.389(8) .
C7 C8 1.392(8) .
C13 C18 1.386(8) .
C13 C14 1.386(8) .
C5 C6 1.534(7) .
C5 H5A 0.9700 .
C5 H5B 0.9700 .
C3 C4 1.541(7) .
C3 H3A 0.9700 .
C3 H3B 0.9700 .
C1 C2 1.520(7) .
C1 H1A 0.9700 .
C1 H1B 0.9700 .
C18 C17 1.389(9) .
C18 H18 0.9300 .
C12 C11 1.389(9) .
C12 H12 0.9300 .
C4 H4A 0.9700 .
C4 H4B 0.9700 .
C2 H2A 0.9700 .
C2 H2B 0.9700 .
C25 C30 1.349(11) .
C25 C26 1.417(11) .
C8 C9 1.403(9) .
C8 H8 0.9300 .
C34 C33 1.35(2) .
C34 C35 1.36(3) .
C34 H34 0.9300 .
C19 C24 1.390(11) .
C19 C20 1.390(9) .
C17 C16 1.387(11) .
C17 H17 0.9300 .
C11 C10 1.346(11) .
C11 H11 0.9300 .
C14 C15 1.391(10) .
C14 H14 0.9300 .
C9 C10 1.381(11) .
C9 H9 0.9300 .
C6 H6A 0.9700 .
C6 H6B 0.9700 .
C31 C32 1.377(13) .
C31 C36 1.400(11) .
C20 C21 1.393(15) .
C20 H20 0.9300 .
C37 C42 1.379(12) .
C37 C38 1.390(10) .
C21 C22 1.373(17) .
C21 H21 0.9300 .
C38 C39 1.402(12) .
C38 H38 0.9300 .
C16 C15 1.348(11) .
C16 H16 0.9300 .
C10 H10 0.9300 .
C26 C27 1.391(12) .
C26 H26 0.9300 .
C30 C29 1.405(15) .
C30 H30 0.9300 .
C15 H15 0.9300 .
C24 C23 1.403(11) .
C24 H24 0.9300 .
C22 C23 1.358(16) .
C22 H22 0.9300 .
C42 C41 1.404(15) .
C42 H42 0.9300 .
C32 C33 1.396(12) .
C32 H32 0.9300 .
C28 C29 1.375(18) .
C28 C27 1.389(16) .
C28 H28 0.9300 .
C27 H27 0.9300 .
C39 C40 1.392(15) .
C39 H39 0.9300 .
C33 H33 0.9300 .
C29 H29 0.9300 .
C23 H23 0.9300 .
C36 C35 1.42(2) .
C36 H36 0.9300 .
C40 C41 1.349(16) .
C40 H40 0.9300 .
C41 H41 0.9300 .
C35 H35 0.9300 .
C50 O50 1.456(11) .
C50 H50A 0.9600 .
C50 H50B 0.9600 .
C50 H50C 0.9600 .

loop_
_geom_torsion_atom_site_label_1
_geom_torsion_atom_site_label_2
_geom_torsion_atom_site_label_3
_geom_torsion_atom_site_label_4
_geom_torsion
_geom_torsion_site_symmetry_1
P2 Pd1 P2 C13 97(100) 2
P1 Pd1 P2 C13 -91.49(18) 2
P1 Pd1 P2 C13 88.51(18) .
P2 Pd1 P2 C7 -139(100) 2
P1 Pd1 P2 C7 32.1(2) 2
P1 Pd1 P2 C7 -147.9(2) .
P2 Pd1 P2 C2 -18(100) 2
P1 Pd1 P2 C2 152.96(19) 2
P1 Pd1 P2 C2 -27.04(19) .
P2 Pd1 P1 C5 -60.2(2) 2
P2 Pd1 P1 C5 119.8(2) .
P1 Pd1 P1 C5 -26(100) 2
P2 Pd1 P1 C3 64.4(2) 2
P2 Pd1 P1 C3 -115.6(2) .
P1 Pd1 P1 C3 99(100) 2
P2 Pd1 P1 C1 -176.40(19) 2
P2 Pd1 P1 C1 3.60(19) .
P1 Pd1 P1 C1 -142(100) 2
C13 P2 C7 C12 27.2(5) .
C2 P2 C7 C12 138.9(5) .
Pd1 P2 C7 C12 -101.6(4) .
C13 P2 C7 C8 -155.7(4) .
C2 P2 C7 C8 -44.1(5) .
Pd1 P2 C7 C8 75.4(5) .
C7 P2 C13 C18 -118.5(5) .
C2 P2 C13 C18 128.6(4) .
Pd1 P2 C13 C18 13.7(5) .
C7 P2 C13 C14 56.2(5) .
C2 P2 C13 C14 -56.6(5) .
Pd1 P2 C13 C14 -171.6(4) .
C3 P1 C5 C6 48.9(5) .
C1 P1 C5 C6 -61.4(5) .
Pd1 P1 C5 C6 -179.0(4) .
C5 P1 C3 C4 178.0(4) .
C1 P1 C3 C4 -70.7(4) .
Pd1 P1 C3 C4 50.4(4) .
C5 P1 C1 C2 -93.3(4) .
C3 P1 C1 C2 155.5(4) .
Pd1 P1 C1 C2 26.9(4) .
C14 C13 C18 C17 -0.5(9) .
P2 C13 C18 C17 174.2(5) .
C8 C7 C12 C11 -0.7(9) .
P2 C7 C12 C11 176.4(5) .
P1 C3 C4 P3 152.6(3) .
01 P3 C4 C3 -48.0(5) .
C19 P3 C4 C3 -169.4(4) .
C25 P3 C4 C3 76.3(5) .
P1 C1 C2 P2 -50.6(4) .
C13 P2 C2 C1 -70.0(4) .
C7 P2 C2 C1 -179.8(4) .
Pd1 P2 C2 C1 51.5(4) .
01 P3 C25 C30 16.8(8) .
C19 P3 C25 C30 138.7(7) .
C4 P3 C25 C30 -107.4(7) .
01 P3 C25 C26 -161.1(6) .
C19 P3 C25 C26 -39.1(6) .
C4 P3 C25 C26 74.8(6) .
C12 C7 C8 C9 -0.8(8) .
P2 C7 C8 C9 -177.9(5) .
01 P3 C19 C24 -159.0(6) .
C25 P3 C19 C24 78.5(7) .
C4 P3 C19 C24 -37.3(7) .
01 P3 C19 C20 23.5(6) .
C25 P3 C19 C20 -99.0(6) .
C4 P3 C19 C20 145.2(5) .
C13 C18 C17 C16 -0.8(10) .
C7 C12 C11 C10 0.7(11) .
C18 C13 C14 C15 2.9(10) .
P2 C13 C14 C15 -171.9(6) .
C7 C8 C9 C10 2.4(10) .
P1 C5 C6 P4 177.4(3) .
O2 P4 C6 C5 -52.0(6) .
C37 P4 C6 C5 70.9(5) .
C31 P4 C6 C5 -174.3(5) .
O2 P4 C31 C32 -148.1(7) .
C37 P4 C31 C32 89.8(8) .
C6 P4 C31 C32 -25.1(8) .
O2 P4 C31 C36 28.1(8) .
C37 P4 C31 C36 -94.0(7) .
C6 P4 C31 C36 151.1(7) .
C24 C19 C20 C21 1.3(11) .
P3 C19 C20 C21 179.0(6) .
O2 P4 C37 C42 28.7(7) .
C31 P4 C37 C42 151.3(7) .
C6 P4 C37 C42 -95.4(7) .
O2 P4 C37 C38 -152.3(6) .
C31 P4 C37 C38 -29.6(7) .
C6 P4 C37 C38 83.7(6) .
C19 C20 C21 C22 -0.3(14) .
C42 C37 C38 C39 -0.6(11) .
P4 C37 C38 C39 -179.7(6) .
C18 C17 C16 C15 -0.4(12) .
C12 C11 C10 C9 0.9(12) .
C8 C9 C10 C11 -2.4(12) .
C30 C25 C26 C27 -0.2(11) .
P3 C25 C26 C27 177.6(6) .
C26 C25 C30 C29 0.9(14) .
P3 C25 C30 C29 -176.9(8) .
C17 C16 C15 C14 2.8(13) .
C13 C14 C15 C16 -4.2(12) .
C20 C19 C24 C23 -2.2(12) .
P3 C19 C24 C23 -179.6(7) .
C20 C21 C22 C23 0.0(17) .
C38 C37 C42 C41 -0.7(13) .
P4 C37 C42 C41 178.5(8) .
C36 C31 C32 C33 0.3(13) .
P4 C31 C32 C33 176.4(7) .
C29 C28 C27 C26 1.1(15) .
C25 C26 C27 C28 -0.8(12) .
C37 C38 C39 C40 0.4(13) .
C35 C34 C33 C32 -2(2) .
C31 C32 C33 C34 0.9(15) .
C27 C28 C29 C30 -0.4(17) .
C25 C30 C29 C28 -0.6(17) .
C21 C22 C23 C24 -0.8(17) .
C19 C24 C23 C22 1.9(15) .
C32 C31 C36 C35 -0.1(14) .
P4 C31 C36 C35 -176.5(8) .
C38 C39 C40 C41 1.1(15) .
C39 C40 C41 C42 -2.3(17) .
C37 C42 C41 C40 2.2(16) .
C33 C34 C35 C36 2(3) .
C31 C36 C35 C34 -1(2) .
